data_4507872
loop_
_publ_author_name
'Chen, Na'
'Li, Ming-Xing'
'Yang, Peng'
'He, Xiang'
'Shao, Min'
'Zhu, Shou-Rong'

_publ_section_title
;
 Chiral Coordination Polymers with SHG-Active and Luminescence: An Unusual
 Homochiral 3D MOF Constructed from Achiral Components
;
_journal_issue 6
_journal_name_full 'Crystal Growth &amp; Design'
_journal_page_first 2650
_journal_paper_doi 10.1021/cg400426m
_journal_volume 13
_journal_year 2013
_chemical_formula_sum 'C22 H26 Cd N6 O4'
_chemical_formula_weight 550.89
_chemical_name_systematic
; 
 ? 
;
_space_group_IT_number 4
_symmetry_cell_setting monoclinic
_symmetry_space_group_name_Hall 'P 2yb'
_symmetry_space_group_name_H-M 'P 1 21 1'
_atom_sites_solution_hydrogens geom
_atom_sites_solution_primary direct
_atom_sites_solution_secondary difmap
_audit_creation_method SHELXL-97
_cell_angle_alpha 90.00
_cell_angle_beta 96.891(8)
_cell_angle_gamma 90.00
_cell_formula_units_Z 2
_cell_length_a 6.639(5)
_cell_length_b 18.167(13)
_cell_length_c 9.773(7)
_cell_measurement_reflns_used 4840
_cell_measurement_temperature 296(2)
_cell_measurement_theta_max 27.44
_cell_measurement_theta_min 2.23
_cell_volume 1170.2(15)
_computing_cell_refinement 'Bruker SMART'
_computing_data_collection 'Bruker SMART'
_computing_data_reduction 'Bruker SAINT'
_computing_molecular_graphics 'Bruker SHELXTL'
_computing_publication_material 'Bruker SHELXTL'
_computing_structure_refinement 'SHELXL-97 (Sheldrick, 2008)'
_computing_structure_solution 'SHELXS-97 (Sheldrick, 2008)'
_diffrn_ambient_temperature 296(2)
_diffrn_measured_fraction_theta_full 0.997
_diffrn_measured_fraction_theta_max 0.997
_diffrn_measurement_device_type 'CCD area detector'
_diffrn_measurement_method 'phi and omega scans'
_diffrn_radiation_monochromator graphite
_diffrn_radiation_source 'fine-focus sealed tube'
_diffrn_radiation_type MoK\a
_diffrn_radiation_wavelength 0.71073
_diffrn_reflns_av_R_equivalents 0.0257
_diffrn_reflns_av_sigmaI/netI 0.0498
_diffrn_reflns_limit_h_max 7
_diffrn_reflns_limit_h_min -7
_diffrn_reflns_limit_k_max 21
_diffrn_reflns_limit_k_min -21
_diffrn_reflns_limit_l_max 11
_diffrn_reflns_limit_l_min -10
_diffrn_reflns_number 5815
_diffrn_reflns_theta_full 25.05
_diffrn_reflns_theta_max 25.05
_diffrn_reflns_theta_min 2.10
_exptl_absorpt_coefficient_mu 0.974
_exptl_absorpt_correction_T_max 0.9621
_exptl_absorpt_correction_T_min 0.8921
_exptl_absorpt_correction_type multi-scan
_exptl_absorpt_process_details sadabs
_exptl_crystal_colour colourless
_exptl_crystal_density_diffrn 1.563
_exptl_crystal_density_method 'not measured'
_exptl_crystal_description block
_exptl_crystal_F_000 560
_exptl_crystal_size_max 0.12
_exptl_crystal_size_mid 0.06
_exptl_crystal_size_min 0.04
_refine_diff_density_max 0.646
_refine_diff_density_min -0.709
_refine_diff_density_rms 0.092
_refine_ls_abs_structure_details 'Flack H D (1983), Acta Cryst. A39, 876-881'
_refine_ls_abs_structure_Flack 0.00
_refine_ls_extinction_method none
_refine_ls_goodness_of_fit_ref 1.094
_refine_ls_hydrogen_treatment mixed
_refine_ls_matrix_type full
_refine_ls_number_parameters 289
_refine_ls_number_reflns 3889
_refine_ls_number_restraints 124
_refine_ls_restrained_S_all 1.103
_refine_ls_R_factor_all 0.0495
_refine_ls_R_factor_gt 0.0480
_refine_ls_shift/su_max 0.001
_refine_ls_shift/su_mean 0.000
_refine_ls_structure_factor_coef Fsqd
_refine_ls_weighting_details 'calc w=1/[\s^2^(Fo^2^)+(0.0433P)^2^+2.4820P] where P=(Fo^2^+2Fc^2^)/3'
_refine_ls_weighting_scheme calc
_refine_ls_wR_factor_gt 0.1162
_refine_ls_wR_factor_ref 0.1176
_reflns_number_gt 3755
_reflns_number_total 3889
_reflns_threshold_expression >2sigma(I)
_cod_data_source_file cg400426m_si_006.cif
_cod_data_source_block 2
_cod_depositor_comments
;
The following automatic conversions were performed:

'_symmetry_cell_setting' value 'Monoclinic' changed to 'monoclinic'
according to /home/saulius/struct/CIF-dictionaries/cif_core.dic
dictionary named 'cif_core.dic' version 2.3.1 from 2005-06-27.

Automatic conversion script
Id: cif_fix_values 1891 2012-01-12 08:04:46Z andrius 
;
_cod_original_cell_volume 1170.2(14)
_cod_original_sg_symbol_H-M P2(1)
_cod_database_code 4507872

loop_
_symmetry_equiv_pos_as_xyz
'x, y, z'
'-x, y+1/2, -z'

loop_
_atom_site_label
_atom_site_type_symbol
_atom_site_fract_x
_atom_site_fract_y
_atom_site_fract_z
_atom_site_U_iso_or_equiv
_atom_site_adp_type
_atom_site_occupancy
_atom_site_symmetry_multiplicity
_atom_site_calc_flag
_atom_site_refinement_flags
Cd1 Cd 0.34487(6) 0.25733(9) 0.81175(4) 0.03959(15) Uani 1 1 d .
C1 C 0.1281(8) 0.2581(10) 1.0278(6) 0.0433(14) Uani 1 1 d U
C2 C 0.0252(8) 0.2544(8) 1.1597(5) 0.0425(13) Uani 1 1 d U
H2 H -0.0651 0.2115 1.1512 0.051 Uiso 1 1 calc RD
C3 C 0.1875(12) 0.2402(5) 1.2865(7) 0.048(2) Uani 1 1 d U
C4 C 0.0531(10) 0.2585(11) 1.4059(6) 0.0505(14) Uani 1 1 d U
C5 C -0.077(2) 0.3138(8) 1.3491(8) 0.074(3) Uani 1 1 d DU
H5A H -0.0282 0.3605 1.3880 0.089 Uiso 1 1 calc R
H5B H -0.2100 0.3054 1.3783 0.089 Uiso 1 1 calc R
C6 C -0.1038(13) 0.3212(5) 1.1908(8) 0.060(2) Uani 1 1 d DU
H6A H -0.0488 0.3670 1.1605 0.072 Uiso 1 1 calc R
H6B H -0.2443 0.3161 1.1514 0.072 Uiso 1 1 calc R
C7 C 0.1592(10) 0.2540(10) 1.5519(6) 0.0455(15) Uani 1 1 d U
C8 C -0.101(2) 0.1880(9) 1.3937(11) 0.097(4) Uani 1 1 d U
H8A H -0.0397 0.1480 1.4478 0.146 Uiso 1 1 calc R
H8B H -0.1275 0.1731 1.2990 0.146 Uiso 1 1 calc RD
H8C H -0.2259 0.2016 1.4271 0.146 Uiso 1 1 calc R
C9 C 0.3478(14) 0.3017(7) 1.2933(9) 0.063(2) Uani 1 1 d U
H9A H 0.4404 0.2963 1.3761 0.094 Uiso 1 1 calc R
H9B H 0.2820 0.3487 1.2935 0.094 Uiso 1 1 calc R
H9C H 0.4211 0.2983 1.2147 0.094 Uiso 1 1 calc R
C10 C 0.2922(19) 0.1644(6) 1.2920(11) 0.074(3) Uani 1 1 d U
H10A H 0.3648 0.1589 1.2134 0.110 Uiso 1 1 calc R
H10B H 0.1917 0.1263 1.2912 0.110 Uiso 1 1 calc R
H10C H 0.3853 0.1607 1.3748 0.110 Uiso 1 1 calc R
C11 C 0.6955(14) 0.4664(5) 0.8872(9) 0.0321(19) Uani 1 1 d .
H11 H 0.7221 0.5123 0.9274 0.039 Uiso 1 1 calc R
C12 C 0.745(2) 0.3651(7) 0.7727(15) 0.056(4) Uani 1 1 d .
H12 H 0.8088 0.3294 0.7247 0.067 Uiso 1 1 calc R
C13 C 1.0050(19) 0.4605(7) 0.7633(11) 0.057(3) Uani 1 1 d U
H13A H 1.0363 0.5042 0.8189 0.068 Uiso 1 1 calc R
H13B H 1.1147 0.4256 0.7854 0.068 Uiso 1 1 calc R
C14 C 0.9948(11) 0.4813(5) 0.6124(5) 0.053(2) Uani 1 1 d GU
C15 C 0.8131(10) 0.4983(5) 0.5326(6) 0.059(2) Uani 1 1 d GU
H15 H 0.6911 0.4940 0.5699 0.071 Uiso 1 1 calc R
C16 C 0.8137(9) 0.5216(5) 0.3972(6) 0.059(2) Uani 1 1 d GU
H16 H 0.6921 0.5330 0.3439 0.070 Uiso 1 1 calc R
C17 C 0.9960(10) 0.5279(4) 0.3416(5) 0.0443(18) Uani 1 1 d GU
C18 C 1.1777(9) 0.5109(5) 0.4213(6) 0.058(2) Uani 1 1 d GU
H18 H 1.2996 0.5152 0.3840 0.069 Uiso 1 1 calc R
C19 C 1.1771(10) 0.4876(5) 0.5567(5) 0.060(2) Uani 1 1 d GU
H19 H 1.2986 0.4762 0.6100 0.072 Uiso 1 1 calc R
C20 C 0.9905(19) 0.5522(7) 0.1901(10) 0.055(3) Uani 1 1 d U
H20A H 0.9562 0.5098 0.1316 0.066 Uiso 1 1 calc R
H20B H 0.8828 0.5881 0.1703 0.066 Uiso 1 1 calc R
C21 C 1.2884(17) 0.5570(6) 0.0660(10) 0.044(2) Uani 1 1 d .
H21 H 1.2717 0.5134 0.0160 0.052 Uiso 1 1 calc R
C22 C 1.268(2) 0.6511(7) 0.2076(13) 0.049(3) Uani 1 1 d .
H22 H 1.2266 0.6791 0.2788 0.059 Uiso 1 1 calc R
N1 N 0.5574(15) 0.3567(5) 0.8252(9) 0.049(2) Uani 1 1 d U
N3 N 0.8114(13) 0.4272(6) 0.8009(7) 0.040(2) Uani 1 1 d .
N2 N 0.5453(19) 0.4241(6) 0.8974(10) 0.073(3) Uani 1 1 d U
N4 N 1.1739(15) 0.5832(5) 0.1545(8) 0.045(2) Uani 1 1 d .
N5 N 1.4151(13) 0.6664(4) 0.1431(8) 0.0404(19) Uani 1 1 d DU
N6 N 1.4334(16) 0.6067(5) 0.0639(10) 0.062(2) Uani 1 1 d DU
O1 O 0.1646(15) 0.1985(6) 0.9746(8) 0.058(2) Uani 1 1 d .
O2 O 0.1797(18) 0.3192(6) 0.9776(8) 0.067(3) Uani 1 1 d .
O3 O 0.3394(11) 0.2355(6) 1.5816(6) 0.115(5) Uani 1 1 d .
O4 O 0.0646(9) 0.2734(8) 1.6423(5) 0.091(4) Uani 1 1 d .

loop_
_atom_site_aniso_label
_atom_site_aniso_U_11
_atom_site_aniso_U_22
_atom_site_aniso_U_33
_atom_site_aniso_U_23
_atom_site_aniso_U_13
_atom_site_aniso_U_12
Cd1 0.0403(2) 0.0521(3) 0.0279(2) -0.0014(4) 0.01054(16) 0.0027(4)
C1 0.037(3) 0.067(4) 0.027(3) -0.017(6) 0.005(2) -0.010(6)
C2 0.036(3) 0.065(4) 0.028(2) -0.009(4) 0.011(2) -0.002(5)
C3 0.046(3) 0.072(6) 0.028(3) 0.004(3) 0.012(3) 0.010(3)
C4 0.052(3) 0.072(4) 0.030(3) -0.002(5) 0.015(2) 0.012(5)
C5 0.068(5) 0.093(6) 0.066(5) -0.017(5) 0.024(4) 0.017(5)
C6 0.039(4) 0.076(5) 0.067(4) -0.024(4) 0.015(4) 0.017(4)
C7 0.055(4) 0.056(4) 0.027(3) -0.004(5) 0.011(2) 0.007(6)
C8 0.089(9) 0.125(11) 0.076(8) -0.017(8) 0.005(7) 0.010(8)
C9 0.047(5) 0.099(7) 0.042(5) -0.013(5) 0.005(4) -0.002(5)
C10 0.090(8) 0.074(7) 0.062(6) 0.010(5) 0.029(5) 0.037(6)
C11 0.030(4) 0.033(4) 0.035(4) -0.002(3) 0.007(3) 0.002(3)
C12 0.048(7) 0.050(7) 0.078(8) -0.006(6) 0.039(6) -0.013(5)
C13 0.047(5) 0.075(6) 0.049(5) 0.012(5) 0.011(4) -0.016(4)
C14 0.046(4) 0.067(5) 0.046(4) 0.020(4) 0.003(3) -0.004(4)
C15 0.030(4) 0.096(6) 0.052(5) 0.027(4) 0.009(3) -0.007(4)
C16 0.041(5) 0.080(5) 0.055(5) 0.024(4) 0.008(4) -0.005(4)
C17 0.039(4) 0.055(4) 0.040(4) 0.012(3) 0.007(3) -0.013(3)
C18 0.041(4) 0.085(5) 0.046(4) 0.016(4) 0.001(4) -0.005(4)
C19 0.033(4) 0.089(6) 0.056(5) 0.015(4) -0.003(4) 0.004(4)
C20 0.050(5) 0.073(6) 0.041(5) 0.014(4) 0.005(4) -0.017(4)
C21 0.055(6) 0.033(5) 0.044(5) -0.007(4) 0.008(4) -0.011(4)
C22 0.052(8) 0.047(7) 0.053(6) -0.006(5) 0.026(5) -0.001(5)
N1 0.050(5) 0.060(5) 0.041(4) 0.007(3) 0.014(3) 0.017(4)
N3 0.031(4) 0.057(5) 0.032(4) -0.011(4) 0.007(3) -0.005(3)
N2 0.082(6) 0.077(6) 0.061(5) 0.003(4) 0.009(4) 0.029(5)
N4 0.066(6) 0.041(4) 0.027(4) 0.002(4) -0.002(3) -0.023(4)
N5 0.037(4) 0.038(4) 0.047(4) -0.006(3) 0.008(3) -0.017(3)
N6 0.061(5) 0.054(5) 0.072(5) 0.002(4) 0.010(4) -0.008(4)
O1 0.060(6) 0.071(7) 0.045(5) -0.013(4) 0.014(4) 0.012(5)
O2 0.110(9) 0.061(7) 0.036(5) 0.004(4) 0.030(5) -0.005(6)
O3 0.096(5) 0.213(15) 0.035(3) -0.009(4) 0.001(3) 0.096(8)
O4 0.061(3) 0.185(12) 0.029(2) -0.029(5) 0.013(2) 0.031(6)

loop_
_atom_type_symbol
_atom_type_description
_atom_type_scat_dispersion_real
_atom_type_scat_dispersion_imag
_atom_type_scat_source
C C 0.0033 0.0016 'International Tables Vol C Tables 4.2.6.8 and 6.1.1.4'
H H 0.0000 0.0000 'International Tables Vol C Tables 4.2.6.8 and 6.1.1.4'
N N 0.0061 0.0033 'International Tables Vol C Tables 4.2.6.8 and 6.1.1.4'
O O 0.0106 0.0060 'International Tables Vol C Tables 4.2.6.8 and 6.1.1.4'
Cd Cd -0.8075 1.2024 'International Tables Vol C Tables 4.2.6.8 and 6.1.1.4'

loop_
_geom_angle_atom_site_label_1
_geom_angle_atom_site_label_2
_geom_angle_atom_site_label_3
_geom_angle
_geom_angle_site_symmetry_1
_geom_angle_site_symmetry_3
N1 Cd1 O3 97.5(4) . 1_554
N1 Cd1 N5 98.5(2) . 2_746
O3 Cd1 N5 89.6(3) 1_554 2_746
N1 Cd1 O2 85.3(3) . .
O3 Cd1 O2 144.2(3) 1_554 .
N5 Cd1 O2 125.5(3) 2_746 .
N1 Cd1 O4 111.9(4) . 1_554
O3 Cd1 O4 53.9(2) 1_554 1_554
N5 Cd1 O4 134.0(4) 2_746 1_554
O2 Cd1 O4 91.8(3) . 1_554
N1 Cd1 O1 132.8(3) . .
O3 Cd1 O1 129.6(4) 1_554 .
N5 Cd1 O1 86.6(3) 2_746 .
O2 Cd1 O1 55.58(18) . .
O4 Cd1 O1 96.2(3) 1_554 .
N1 Cd1 C7 106.4(4) . 1_554
O3 Cd1 C7 27.4(2) 1_554 1_554
N5 Cd1 C7 113.2(4) 2_746 1_554
O2 Cd1 C7 117.6(3) . 1_554
O4 Cd1 C7 26.4(2) 1_554 1_554
O1 Cd1 C7 114.5(3) . 1_554
O1 C1 O2 121.6(5) . .
O1 C1 C2 116.4(14) . .
O2 C1 C2 122.0(13) . .
C1 C2 C3 109.9(5) . .
C1 C2 C6 116.5(11) . .
C3 C2 C6 108.7(7) . .
C1 C2 H2 107.1 . .
C3 C2 H2 107.1 . .
C6 C2 H2 107.1 . .
C9 C3 C10 109.9(9) . .
C9 C3 C2 108.9(8) . .
C10 C3 C2 116.1(9) . .
C9 C3 C4 105.3(9) . .
C10 C3 C4 116.9(9) . .
C2 C3 C4 98.9(5) . .
C5 C4 C7 127.5(12) . .
C5 C4 C3 103.5(7) . .
C7 C4 C3 116.2(6) . .
C5 C4 C8 100.5(8) . .
C7 C4 C8 104.0(11) . .
C3 C4 C8 100.6(10) . .
C4 C5 C6 116.9(8) . .
C4 C5 H5A 108.1 . .
C6 C5 H5A 108.1 . .
C4 C5 H5B 108.1 . .
C6 C5 H5B 108.1 . .
H5A C5 H5B 107.3 . .
C5 C6 C2 97.5(7) . .
C5 C6 H6A 112.3 . .
C2 C6 H6A 112.3 . .
C5 C6 H6B 112.3 . .
C2 C6 H6B 112.3 . .
H6A C6 H6B 109.9 . .
O4 C7 O3 118.9(6) . .
O4 C7 C4 116.9(7) . .
O3 C7 C4 124.1(6) . .
O4 C7 Cd1 61.1(4) . 1_556
O3 C7 Cd1 57.7(4) . 1_556
C4 C7 Cd1 175.6(12) . 1_556
C4 C8 H8A 109.5 . .
C4 C8 H8B 109.5 . .
H8A C8 H8B 109.5 . .
C4 C8 H8C 109.5 . .
H8A C8 H8C 109.5 . .
H8B C8 H8C 109.5 . .
C3 C9 H9A 109.5 . .
C3 C9 H9B 109.5 . .
H9A C9 H9B 109.5 . .
C3 C9 H9C 109.5 . .
H9A C9 H9C 109.5 . .
H9B C9 H9C 109.5 . .
C3 C10 H10A 109.5 . .
C3 C10 H10B 109.5 . .
H10A C10 H10B 109.5 . .
C3 C10 H10C 109.5 . .
H10A C10 H10C 109.5 . .
H10B C10 H10C 109.5 . .
N2 C11 N3 103.5(9) . .
N2 C11 H11 128.2 . .
N3 C11 H11 128.2 . .
N3 C12 N1 109.0(11) . .
N3 C12 H12 125.5 . .
N1 C12 H12 125.5 . .
C14 C13 N3 113.4(8) . .
C14 C13 H13A 108.9 . .
N3 C13 H13A 108.9 . .
C14 C13 H13B 108.9 . .
N3 C13 H13B 108.9 . .
H13A C13 H13B 107.7 . .
C15 C14 C19 120.0 . .
C15 C14 C13 122.4(6) . .
C19 C14 C13 117.5(6) . .
C14 C15 C16 120.0 . .
C14 C15 H15 120.0 . .
C16 C15 H15 120.0 . .
C17 C16 C15 120.0 . .
C17 C16 H16 120.0 . .
C15 C16 H16 120.0 . .
C16 C17 C18 120.0 . .
C16 C17 C20 118.6(6) . .
C18 C17 C20 121.4(6) . .
C19 C18 C17 120.0 . .
C19 C18 H18 120.0 . .
C17 C18 H18 120.0 . .
C18 C19 C14 120.0 . .
C18 C19 H19 120.0 . .
C14 C19 H19 120.0 . .
N4 C20 C17 115.2(8) . .
N4 C20 H20A 108.5 . .
C17 C20 H20A 108.5 . .
N4 C20 H20B 108.5 . .
C17 C20 H20B 108.5 . .
H20A C20 H20B 107.5 . .
N4 C21 N6 104.2(9) . .
N4 C21 H21 127.9 . .
N6 C21 H21 127.9 . .
N5 C22 N4 109.7(10) . .
N5 C22 H22 125.2 . .
N4 C22 H22 125.2 . .
C12 N1 N2 101.1(10) . .
C12 N1 Cd1 129.1(8) . .
N2 N1 Cd1 129.7(8) . .
C12 N3 C11 113.2(10) . .
C12 N3 C13 127.3(10) . .
C11 N3 C13 119.3(9) . .
C11 N2 N1 112.9(10) . .
C21 N4 C20 126.9(9) . .
C21 N4 C22 106.5(9) . .
C20 N4 C22 126.5(11) . .
C22 N5 N6 103.9(9) . .
C22 N5 Cd1 128.6(8) . 2_756
N6 N5 Cd1 125.5(7) . 2_756
C21 N6 N5 115.2(10) . .
C1 O1 Cd1 91.6(8) . .
C1 O2 Cd1 91.1(7) . .
C7 O3 Cd1 94.8(5) . 1_556
C7 O4 Cd1 92.4(5) . 1_556

loop_
_geom_bond_atom_site_label_1
_geom_bond_atom_site_label_2
_geom_bond_distance
_geom_bond_site_symmetry_2
Cd1 N1 2.285(11) .
Cd1 O3 2.280(6) 1_554
Cd1 N5 2.301(8) 2_746
Cd1 O2 2.349(9) .
Cd1 O4 2.356(6) 1_554
Cd1 O1 2.359(10) .
Cd1 C7 2.687(6) 1_554
C1 O1 1.238(18) .
C1 O2 1.277(18) .
C1 C2 1.531(7) .
C2 C3 1.562(9) .
C2 C6 1.537(15) .
C2 H2 0.9800 .
C3 C9 1.538(13) .
C3 C10 1.542(12) .
C3 C4 1.587(9) .
C4 C5 1.398(18) .
C4 C7 1.515(8) .
C4 C8 1.63(2) .
C5 C6 1.542(2) .
C5 H5A 0.9700 .
C5 H5B 0.9700 .
C6 H6A 0.9700 .
C6 H6B 0.9700 .
C7 O4 1.198(9) .
C7 O3 1.243(10) .
C7 Cd1 2.687(6) 1_556
C8 H8A 0.9600 .
C8 H8B 0.9600 .
C8 H8C 0.9600 .
C9 H9A 0.9600 .
C9 H9B 0.9600 .
C9 H9C 0.9600 .
C10 H10A 0.9600 .
C10 H10B 0.9600 .
C10 H10C 0.9600 .
C11 N2 1.272(16) .
C11 N3 1.402(12) .
C11 H11 0.9300 .
C12 N3 1.230(16) .
C12 N1 1.413(15) .
C12 H12 0.9300 .
C13 C14 1.516(11) .
C13 N3 1.506(14) .
C13 H13A 0.9700 .
C13 H13B 0.9700 .
C14 C15 1.3900 .
C14 C19 1.3900 .
C15 C16 1.3900 .
C15 H15 0.9300 .
C16 C17 1.3900 .
C16 H16 0.9300 .
C17 C18 1.3900 .
C17 C20 1.540(10) .
C18 C19 1.3900 .
C18 H18 0.9300 .
C19 H19 0.9300 .
C20 N4 1.422(15) .
C20 H20A 0.9700 .
C20 H20B 0.9700 .
C21 N4 1.308(15) .
C21 N6 1.321(14) .
C21 H21 0.9300 .
C22 N5 1.253(14) .
C22 N4 1.453(15) .
C22 H22 0.9300 .
N1 N2 1.421(13) .
N5 N6 1.347(11) .
N5 Cd1 2.301(8) 2_756
O3 Cd1 2.280(6) 1_556
O4 Cd1 2.356(6) 1_556
